data_2233914
loop_
_publ_author_name
'Makhoba, Sizwe'
'Muller, Alfred'
'Phasha, Zanele'

_publ_section_title
;
 Dicyclohexyl(4-isopropylphenyl)phosphane selenide
;
_journal_coeditor_code KP2386
_journal_issue 3
_journal_name_full 'Acta Crystallographica Section E'
_journal_page_first o648
_journal_paper_doi 10.1107/S1600536812004643
_journal_volume 68
_journal_year 2012
_chemical_formula_iupac 'C21 H33 P Se'
_chemical_formula_moiety 'C21 H33 P Se'
_chemical_formula_sum 'C21 H33 P Se'
_chemical_formula_weight 395.4
_chemical_name_systematic
;
Dicyclohexyl(4-isopropylphenyl)phosphane selenide
;
_space_group_IT_number 14
_symmetry_cell_setting monoclinic
_symmetry_space_group_name_Hall '-P 2ybc'
_symmetry_space_group_name_H-M 'P 1 21/c 1'
_atom_sites_solution_hydrogens geom
_atom_sites_solution_primary direct
_atom_sites_solution_secondary difmap
_audit_creation_method 'WinGX routine CIF_UPDATE'
_cell_angle_alpha 90
_cell_angle_beta 103.106(2)
_cell_angle_gamma 90
_cell_formula_units_Z 4
_cell_length_a 13.1311(10)
_cell_length_b 13.6991(10)
_cell_length_c 11.7821(8)
_cell_measurement_reflns_used 8561
_cell_measurement_temperature 100(2)
_cell_measurement_theta_max 28.19
_cell_measurement_theta_min 2.32
_cell_volume 2064.2(3)
_computing_cell_refinement 'SAINT (Bruker, 2008)'
_computing_data_collection 'APEX2 (Bruker, 2011)'
_computing_data_reduction 'SAINT and XPREP (Bruker, 2008)'
_computing_molecular_graphics 'DIAMOND (Brandenburg & Putz, 2005)'
_computing_publication_material 'WinGX (Farrugia, 1999)'
_computing_structure_refinement 'SHELXL97 (Sheldrick, 2008)'
_computing_structure_solution 'SIR97 (Altomare <i>et al.</i>, 1999)'
_diffrn_ambient_temperature 100(2)
_diffrn_detector_area_resol_mean 8.4
_diffrn_measured_fraction_theta_full 1
_diffrn_measured_fraction_theta_max 1
_diffrn_measurement_device_type 'Bruker APEX DUO 4K CCD'
_diffrn_measurement_method '\f and \w'
_diffrn_radiation_monochromator graphite
_diffrn_radiation_type MoK\a
_diffrn_radiation_wavelength 0.71073
_diffrn_reflns_av_R_equivalents 0.0398
_diffrn_reflns_limit_h_max 17
_diffrn_reflns_limit_h_min -17
_diffrn_reflns_limit_k_max 18
_diffrn_reflns_limit_k_min -18
_diffrn_reflns_limit_l_max 15
_diffrn_reflns_limit_l_min -15
_diffrn_reflns_number 28000
_diffrn_reflns_theta_full 28.31
_diffrn_reflns_theta_max 28.31
_diffrn_reflns_theta_min 1.59
_diffrn_standards_decay_% 0
_diffrn_standards_interval_count 0
_diffrn_standards_interval_time 0
_diffrn_standards_number 0
_exptl_absorpt_coefficient_mu 1.896
_exptl_absorpt_correction_T_max 0.8331
_exptl_absorpt_correction_T_min 0.6805
_exptl_absorpt_correction_type multi-scan
_exptl_absorpt_process_details '(SADABS; Bruker, 2008)'
_exptl_crystal_colour colourless
_exptl_crystal_density_diffrn 1.272
_exptl_crystal_density_method 'not measured'
_exptl_crystal_description cuboid
_exptl_crystal_F_000 832
_exptl_crystal_size_max 0.22
_exptl_crystal_size_mid 0.14
_exptl_crystal_size_min 0.1
_refine_diff_density_max 0.409
_refine_diff_density_min -0.237
_refine_ls_extinction_method none
_refine_ls_goodness_of_fit_ref 1.016
_refine_ls_hydrogen_treatment constr
_refine_ls_matrix_type full
_refine_ls_number_parameters 210
_refine_ls_number_reflns 5140
_refine_ls_number_restraints 0
_refine_ls_restrained_S_all 1.016
_refine_ls_R_factor_all 0.0324
_refine_ls_R_factor_gt 0.0232
_refine_ls_shift/su_max 0.001
_refine_ls_shift/su_mean 0
_refine_ls_structure_factor_coef Fsqd
_refine_ls_weighting_details 'calc w = 1/[\s^2^(Fo^2^)+(0.0262P)^2^+0.6415P] where P=(Fo^2^+2Fc^2^)/3'
_refine_ls_weighting_scheme calc
_refine_ls_wR_factor_ref 0.0571
_reflns_number_gt 4397
_reflns_number_total 5140
_reflns_threshold_expression I>2\s(I)
_cod_data_source_file kp2386.cif
_cod_data_source_block I
_cod_original_sg_symbol_H-M 'P 21/c'
_cod_database_code 2233914
_cod_database_fobs_code 2233914

loop_
_symmetry_equiv_pos_as_xyz
'x, y, z'
'-x, y+1/2, -z+1/2'
'-x, -y, -z'
'x, -y-1/2, z-1/2'

loop_
_atom_site_type_symbol
_atom_site_label
_atom_site_fract_x
_atom_site_fract_y
_atom_site_fract_z
_atom_site_U_iso_or_equiv
_atom_site_adp_type
_atom_site_calc_flag
_atom_site_refinement_flags
_atom_site_occupancy
P P1 0.63459(3) 0.16154(3) 0.07287(3) 0.01280(8) Uani d . 1
Se Se1 0.589654(11) 0.097347(10) 0.218666(12) 0.01702(5) Uani d . 1
C C1 0.53424(10) 0.24106(10) -0.01384(12) 0.0147(3) Uani d . 1
H H1 0.564 0.2718 -0.0762 0.018 Uiso calc R 1
C C2 0.43736(11) 0.18232(11) -0.07302(13) 0.0193(3) Uani d . 1
H H2A 0.4569 0.1344 -0.1272 0.023 Uiso calc R 1
H H2B 0.4107 0.1458 -0.0132 0.023 Uiso calc R 1
C C3 0.35114(11) 0.24925(11) -0.14041(14) 0.0228(3) Uani d . 1
H H3A 0.375 0.2799 -0.206 0.027 Uiso calc R 1
H H3B 0.2881 0.2099 -0.1733 0.027 Uiso calc R 1
C C4 0.32313(12) 0.32877(12) -0.06224(15) 0.0239(3) Uani d . 1
H H4A 0.2693 0.3722 -0.1089 0.029 Uiso calc R 1
H H4B 0.2936 0.2985 -0.0005 0.029 Uiso calc R 1
C C5 0.41921(12) 0.38870(11) -0.00652(14) 0.0222(3) Uani d . 1
H H5A 0.3998 0.4382 0.046 0.027 Uiso calc R 1
H H5B 0.4452 0.4234 -0.068 0.027 Uiso calc R 1
C C6 0.50595(11) 0.32336(11) 0.06286(13) 0.0193(3) Uani d . 1
H H6A 0.4826 0.2944 0.1296 0.023 Uiso calc R 1
H H6B 0.5688 0.3634 0.0942 0.023 Uiso calc R 1
C C7 0.66780(10) 0.06797(10) -0.02535(12) 0.0139(3) Uani d . 1
H H7 0.6056 0.0244 -0.0499 0.017 Uiso calc R 1
C C8 0.69309(11) 0.11074(10) -0.13626(13) 0.0174(3) Uani d . 1
H H8A 0.6317 0.1473 -0.1804 0.021 Uiso calc R 1
H H8B 0.7523 0.157 -0.1145 0.021 Uiso calc R 1
C C9 0.72156(12) 0.02992(11) -0.21352(13) 0.0198(3) Uani d . 1
H H9A 0.6606 -0.0136 -0.24 0.024 Uiso calc R 1
H H9B 0.7393 0.0594 -0.2833 0.024 Uiso calc R 1
C C10 0.81410(12) -0.02969(11) -0.14730(13) 0.0205(3) Uani d . 1
H H10A 0.8764 0.0128 -0.1253 0.025 Uiso calc R 1
H H10B 0.8301 -0.0824 -0.1981 0.025 Uiso calc R 1
C C11 0.78950(12) -0.07406(11) -0.03796(13) 0.0206(3) Uani d . 1
H H11A 0.8515 -0.11 0.0058 0.025 Uiso calc R 1
H H11B 0.7313 -0.1213 -0.0606 0.025 Uiso calc R 1
C C12 0.75906(11) 0.00468(10) 0.04060(12) 0.0173(3) Uani d . 1
H H12A 0.8203 0.0469 0.0712 0.021 Uiso calc R 1
H H12B 0.7388 -0.0269 0.1078 0.021 Uiso calc R 1
C C13 0.75153(10) 0.23630(10) 0.11383(12) 0.0137(3) Uani d . 1
C C14 0.77795(11) 0.30400(10) 0.03631(12) 0.0159(3) Uani d . 1
H H14 0.7302 0.3173 -0.0356 0.019 Uiso calc R 1
C C15 0.87363(11) 0.35183(10) 0.06399(13) 0.0171(3) Uani d . 1
H H15 0.8906 0.3976 0.0106 0.021 Uiso calc R 1
C C16 0.94567(10) 0.33377(10) 0.16937(12) 0.0160(3) Uani d . 1
C C17 0.91711(11) 0.26870(10) 0.24719(13) 0.0167(3) Uani d . 1
H H17 0.9639 0.2567 0.3201 0.02 Uiso calc R 1
C C18 0.82115(11) 0.22069(10) 0.22028(12) 0.0150(3) Uani d . 1
H H18 0.8031 0.1769 0.2751 0.018 Uiso calc R 1
C C19 1.05187(11) 0.38265(11) 0.19607(13) 0.0193(3) Uani d . 1
H H19 1.0879 0.3646 0.2775 0.023 Uiso calc R 1
C C20 1.11914(12) 0.34511(13) 0.11461(15) 0.0278(4) Uani d . 1
H H20A 1.1266 0.2741 0.1225 0.042 Uiso calc R 1
H H20B 1.1884 0.3757 0.1354 0.042 Uiso calc R 1
H H20C 1.0855 0.3616 0.0339 0.042 Uiso calc R 1
C C21 1.04331(12) 0.49378(11) 0.19028(14) 0.0241(3) Uani d . 1
H H21A 1.0042 0.5134 0.1126 0.036 Uiso calc R 1
H H21B 1.1135 0.5223 0.2055 0.036 Uiso calc R 1
H H21C 1.0068 0.5169 0.249 0.036 Uiso calc R 1

loop_
_atom_site_aniso_label
_atom_site_aniso_U_11
_atom_site_aniso_U_22
_atom_site_aniso_U_33
_atom_site_aniso_U_12
_atom_site_aniso_U_13
_atom_site_aniso_U_23
P1 0.01478(16) 0.01252(16) 0.01143(17) -0.00245(12) 0.00365(13) -0.00016(13)
Se1 0.02188(8) 0.01700(8) 0.01373(8) -0.00395(6) 0.00727(5) 0.00076(5)
C1 0.0143(6) 0.0151(7) 0.0144(7) -0.0018(5) 0.0029(5) 0.0004(5)
C2 0.0165(6) 0.0179(7) 0.0223(8) -0.0026(5) 0.0017(6) -0.0022(6)
C3 0.0170(7) 0.0237(8) 0.0247(8) -0.0027(6) -0.0014(6) 0.0017(6)
C4 0.0187(7) 0.0245(8) 0.0288(9) 0.0034(6) 0.0064(6) 0.0064(7)
C5 0.0246(7) 0.0176(7) 0.0244(8) 0.0027(6) 0.0054(6) 0.0019(6)
C6 0.0215(7) 0.0169(7) 0.0191(8) 0.0009(5) 0.0040(6) -0.0019(6)
C7 0.0162(6) 0.0125(6) 0.0130(7) -0.0018(5) 0.0037(5) -0.0012(5)
C8 0.0224(7) 0.0164(7) 0.0142(7) 0.0010(5) 0.0060(6) 0.0011(5)
C9 0.0278(7) 0.0193(7) 0.0135(7) 0.0011(6) 0.0075(6) 0.0000(6)
C10 0.0236(7) 0.0199(7) 0.0200(8) 0.0008(6) 0.0092(6) -0.0022(6)
C11 0.0261(7) 0.0176(7) 0.0195(8) 0.0038(6) 0.0082(6) 0.0008(6)
C12 0.0211(7) 0.0179(7) 0.0131(7) 0.0024(5) 0.0041(5) 0.0019(5)
C13 0.0150(6) 0.0127(6) 0.0134(7) -0.0014(5) 0.0037(5) -0.0030(5)
C14 0.0177(6) 0.0173(7) 0.0118(7) -0.0018(5) 0.0011(5) 0.0003(5)
C15 0.0199(7) 0.0169(7) 0.0149(7) -0.0044(5) 0.0047(5) 0.0020(5)
C16 0.0155(6) 0.0151(6) 0.0168(7) -0.0019(5) 0.0027(5) -0.0030(5)
C17 0.0173(6) 0.0170(7) 0.0145(7) 0.0005(5) 0.0009(5) -0.0002(5)
C18 0.0191(6) 0.0125(6) 0.0136(7) 0.0005(5) 0.0044(5) 0.0003(5)
C19 0.0165(6) 0.0234(8) 0.0165(7) -0.0047(6) 0.0010(5) 0.0004(6)
C20 0.0186(7) 0.0364(9) 0.0290(9) 0.0006(6) 0.0064(6) -0.0011(7)
C21 0.0236(7) 0.0239(8) 0.0243(8) -0.0089(6) 0.0045(6) -0.0019(6)

loop_
_atom_type_symbol
_atom_type_description
_atom_type_scat_dispersion_real
_atom_type_scat_dispersion_imag
_atom_type_scat_source
C C 0.0033 0.0016 'International Tables Vol C Tables 4.2.6.8 and 6.1.1.4'
H H 0 0 'International Tables Vol C Tables 4.2.6.8 and 6.1.1.4'
P P 0.1023 0.0942 'International Tables Vol C Tables 4.2.6.8 and 6.1.1.4'
Se Se -0.0929 2.2259 'International Tables Vol C Tables 4.2.6.8 and 6.1.1.4'

loop_
_geom_angle_atom_site_label_1
_geom_angle_atom_site_label_2
_geom_angle_atom_site_label_3
_geom_angle
C13 P1 C1 105.70(6)
C13 P1 C7 104.63(6)
C1 P1 C7 107.81(6)
C13 P1 Se1 112.99(5)
C1 P1 Se1 113.56(5)
C7 P1 Se1 111.56(5)
C2 C1 C6 111.41(11)
C2 C1 P1 111.05(10)
C6 C1 P1 110.26(10)
C2 C1 H1 108
C6 C1 H1 108
P1 C1 H1 108
C3 C2 C1 111.18(12)
C3 C2 H2A 109.4
C1 C2 H2A 109.4
C3 C2 H2B 109.4
C1 C2 H2B 109.4
H2A C2 H2B 108
C4 C3 C2 111.46(13)
C4 C3 H3A 109.3
C2 C3 H3A 109.3
C4 C3 H3B 109.3
C2 C3 H3B 109.3
H3A C3 H3B 108
C5 C4 C3 110.84(12)
C5 C4 H4A 109.5
C3 C4 H4A 109.5
C5 C4 H4B 109.5
C3 C4 H4B 109.5
H4A C4 H4B 108.1
C4 C5 C6 110.98(12)
C4 C5 H5A 109.4
C6 C5 H5A 109.4
C4 C5 H5B 109.4
C6 C5 H5B 109.4
H5A C5 H5B 108
C5 C6 C1 111.31(12)
C5 C6 H6A 109.4
C1 C6 H6A 109.4
C5 C6 H6B 109.4
C1 C6 H6B 109.4
H6A C6 H6B 108
C8 C7 C12 110.53(11)
C8 C7 P1 113.34(9)
C12 C7 P1 110.03(9)
C8 C7 H7 107.6
C12 C7 H7 107.6
P1 C7 H7 107.6
C9 C8 C7 111.02(11)
C9 C8 H8A 109.4
C7 C8 H8A 109.4
C9 C8 H8B 109.4
C7 C8 H8B 109.4
H8A C8 H8B 108
C10 C9 C8 110.89(12)
C10 C9 H9A 109.5
C8 C9 H9A 109.5
C10 C9 H9B 109.5
C8 C9 H9B 109.5
H9A C9 H9B 108
C9 C10 C11 110.45(12)
C9 C10 H10A 109.6
C11 C10 H10A 109.6
C9 C10 H10B 109.6
C11 C10 H10B 109.6
H10A C10 H10B 108.1
C10 C11 C12 111.36(12)
C10 C11 H11A 109.4
C12 C11 H11A 109.4
C10 C11 H11B 109.4
C12 C11 H11B 109.4
H11A C11 H11B 108
C11 C12 C7 111.80(12)
C11 C12 H12A 109.3
C7 C12 H12A 109.3
C11 C12 H12B 109.3
C7 C12 H12B 109.3
H12A C12 H12B 107.9
C18 C13 C14 118.74(12)
C18 C13 P1 119.72(11)
C14 C13 P1 121.31(10)
C15 C14 C13 120.29(13)
C15 C14 H14 119.9
C13 C14 H14 119.9
C14 C15 C16 121.17(13)
C14 C15 H15 119.4
C16 C15 H15 119.4
C17 C16 C15 117.95(13)
C17 C16 C19 121.34(13)
C15 C16 C19 120.70(13)
C16 C17 C18 121.21(13)
C16 C17 H17 119.4
C18 C17 H17 119.4
C13 C18 C17 120.56(13)
C13 C18 H18 119.7
C17 C18 H18 119.7
C16 C19 C21 112.13(12)
C16 C19 C20 110.84(12)
C21 C19 C20 110.70(13)
C16 C19 H19 107.7
C21 C19 H19 107.7
C20 C19 H19 107.7
C19 C20 H20A 109.5
C19 C20 H20B 109.5
H20A C20 H20B 109.5
C19 C20 H20C 109.5
H20A C20 H20C 109.5
H20B C20 H20C 109.5
C19 C21 H21A 109.5
C19 C21 H21B 109.5
H21A C21 H21B 109.5
C19 C21 H21C 109.5
H21A C21 H21C 109.5
H21B C21 H21C 109.5

loop_
_geom_bond_atom_site_label_1
_geom_bond_atom_site_label_2
_geom_bond_distance
P1 C13 1.8176(13)
P1 C1 1.8321(14)
P1 C7 1.8442(14)
P1 Se1 2.1288(4)
C1 C2 1.5329(18)
C1 C6 1.5421(19)
C1 H1 1
C2 C3 1.531(2)
C2 H2A 0.99
C2 H2B 0.99
C3 C4 1.524(2)
C3 H3A 0.99
C3 H3B 0.99
C4 C5 1.524(2)
C4 H4A 0.99
C4 H4B 0.99
C5 C6 1.531(2)
C5 H5A 0.99
C5 H5B 0.99
C6 H6A 0.99
C6 H6B 0.99
C7 C8 1.536(2)
C7 C12 1.5392(19)
C7 H7 1
C8 C9 1.533(2)
C8 H8A 0.99
C8 H8B 0.99
C9 C10 1.524(2)
C9 H9A 0.99
C9 H9B 0.99
C10 C11 1.524(2)
C10 H10A 0.99
C10 H10B 0.99
C11 C12 1.532(2)
C11 H11A 0.99
C11 H11B 0.99
C12 H12A 0.99
C12 H12B 0.99
C13 C18 1.3908(19)
C13 C14 1.3994(19)
C14 C15 1.3886(19)
C14 H14 0.95
C15 C16 1.4018(19)
C15 H15 0.95
C16 C17 1.390(2)
C16 C19 1.5143(19)
C17 C18 1.3928(19)
C17 H17 0.95
C18 H18 0.95
C19 C21 1.527(2)
C19 C20 1.533(2)
C19 H19 1
C20 H20A 0.98
C20 H20B 0.98
C20 H20C 0.98
C21 H21A 0.98
C21 H21B 0.98
C21 H21C 0.98

loop_
_geom_hbond_atom_site_label_D
_geom_hbond_atom_site_label_H
_geom_hbond_atom_site_label_A
_geom_hbond_site_symmetry_A
_geom_hbond_distance_DH
_geom_hbond_distance_HA
_geom_hbond_distance_DA
_geom_hbond_angle_DHA
C1 H1 Se1 4_565 1.00 3.09 4.0500(14) 162
C9 H9B Cg1 4_554 0.99 2.81 3.6471 143

loop_
_geom_torsion_atom_site_label_1
_geom_torsion_atom_site_label_2
_geom_torsion_atom_site_label_3
_geom_torsion_atom_site_label_4
_geom_torsion
C13 P1 C1 C2 169.50(10)
C7 P1 C1 C2 58.04(11)
Se1 P1 C1 C2 -66.09(11)
C13 P1 C1 C6 -66.51(11)
C7 P1 C1 C6 -177.97(9)
Se1 P1 C1 C6 57.90(10)
C6 C1 C2 C3 53.72(17)
P1 C1 C2 C3 177.05(10)
C1 C2 C3 C4 -55.38(17)
C2 C3 C4 C5 57.02(17)
C3 C4 C5 C6 -57.05(17)
C4 C5 C6 C1 55.67(17)
C2 C1 C6 C5 -54.09(16)
P1 C1 C6 C5 -177.88(10)
C13 P1 C7 C8 -61.65(11)
C1 P1 C7 C8 50.53(11)
Se1 P1 C7 C8 175.86(8)
C13 P1 C7 C12 62.67(11)
C1 P1 C7 C12 174.85(9)
Se1 P1 C7 C12 -59.81(10)
C12 C7 C8 C9 55.13(15)
P1 C7 C8 C9 179.19(10)
C7 C8 C9 C10 -57.63(16)
C8 C9 C10 C11 57.88(16)
C9 C10 C11 C12 -56.47(16)
C10 C11 C12 C7 54.94(16)
C8 C7 C12 C11 -53.92(15)
P1 C7 C12 C11 -179.86(10)
C1 P1 C13 C18 147.20(11)
C7 P1 C13 C18 -99.12(12)
Se1 P1 C13 C18 22.43(13)
C1 P1 C13 C14 -38.34(13)
C7 P1 C13 C14 75.35(13)
Se1 P1 C13 C14 -163.10(10)
C18 C13 C14 C15 2.3(2)
P1 C13 C14 C15 -172.26(11)
C13 C14 C15 C16 0.0(2)
C14 C15 C16 C17 -2.0(2)
C14 C15 C16 C19 177.00(13)
C15 C16 C17 C18 1.8(2)
C19 C16 C17 C18 -177.24(13)
C14 C13 C18 C17 -2.5(2)
P1 C13 C18 C17 172.11(11)
C16 C17 C18 C13 0.5(2)
C17 C16 C19 C21 -124.22(15)
C15 C16 C19 C21 56.82(19)
C17 C16 C19 C20 111.50(16)
C15 C16 C19 C20 -67.46(18)

loop_
_cod_related_entry_id
_cod_related_entry_database
_cod_related_entry_code
1 ChemSpider 30657521
